data_7052846
loop_
_publ_author_name
'Famengo, Alessia'
'Pinero, Dalice'
'Jeannin, Olivier'
'Guizouarn, Thierry'
'Piekara-Sady, Lidia'
'Fourmigu\'e, Marc'

_publ_section_title
;
 Dithiolene complexes as metallo-ligands: a crown-ether approach
;
_journal_issue 3
_journal_name_full 'New Journal of Chemistry'
_journal_page_first 638
_journal_paper_doi 10.1039/c1nj20870e
_journal_volume 36
_journal_year 2012
_chemical_formula_moiety 'C24 H40 Ni O8 S8, Ni0.5, O0.5'
_chemical_formula_sum 'C24 H40 Ni1.5 O8.5 S8'
_chemical_formula_weight 809.14
_chemical_name_systematic
;
?
;
_space_group_IT_number 15
_symmetry_cell_setting monoclinic
_symmetry_Int_Tables_number 15
_symmetry_space_group_name_Hall '-C 2yc'
_symmetry_space_group_name_H-M 'C 1 2/c 1'
_atom_sites_solution_hydrogens geom
_atom_sites_solution_primary direct
_atom_sites_solution_secondary difmap
_audit_creation_method SHELXL-97
_cell_angle_alpha 90.00
_cell_angle_beta 104.5930(10)
_cell_angle_gamma 90.00
_cell_formula_units_Z 4
_cell_length_a 13.4074(4)
_cell_length_b 14.0031(4)
_cell_length_c 19.1875(6)
_cell_measurement_reflns_used 8871
_cell_measurement_temperature 293(2)
_cell_measurement_theta_max 27.47
_cell_measurement_theta_min 2.58
_cell_volume 3486.15(18)
_computing_cell_refinement 'Bruker SMART (Bruker, 2002)'
_computing_data_collection 'Bruker SAINT (Bruker, 2002)'
_computing_data_reduction 'Bruker SAINT (Bruker, 2002)'
_computing_molecular_graphics 'Ortep-3 for Windows (Farrugia, 1997)'
_computing_publication_material 'WinGX publication routines (Farrugia, 1999)'
_computing_structure_refinement 'SHELXL-97 (Sheldrick, 1997)'
_computing_structure_solution 'SIR97 (ALtomare et al., 1999))'
_diffrn_ambient_temperature 293(2)
_diffrn_detector 'CCD plate'
_diffrn_measured_fraction_theta_full 0.994
_diffrn_measured_fraction_theta_max 0.994
_diffrn_measurement_device_type 'APEXII, Bruker-AXS'
_diffrn_measurement_method 'CCD rotation images, thin slices'
_diffrn_radiation_monochromator graphite
_diffrn_radiation_probe x-ray
_diffrn_radiation_type MoK\a
_diffrn_radiation_wavelength 0.71073
_diffrn_reflns_av_R_equivalents 0.0268
_diffrn_reflns_av_sigmaI/netI 0.0195
_diffrn_reflns_limit_h_max 17
_diffrn_reflns_limit_h_min -13
_diffrn_reflns_limit_k_max 18
_diffrn_reflns_limit_k_min -18
_diffrn_reflns_limit_l_max 24
_diffrn_reflns_limit_l_min -24
_diffrn_reflns_number 15378
_diffrn_reflns_theta_full 27.48
_diffrn_reflns_theta_max 27.48
_diffrn_reflns_theta_min 2.14
_exptl_absorpt_coefficient_mu 1.341
_exptl_absorpt_correction_T_max 0.917
_exptl_absorpt_correction_T_min 0.878
_exptl_absorpt_correction_type multi-scan
_exptl_absorpt_process_details
;
[Sheldrick, G.M. (2002). SADABS Bruker AXS Inc., Madison, Wisconsin, USA]
;
_exptl_crystal_colour black
_exptl_crystal_density_diffrn 1.542
_exptl_crystal_density_method 'not measured'
_exptl_crystal_description prism
_exptl_crystal_F_000 1688
_exptl_crystal_size_max 0.3
_exptl_crystal_size_mid 0.1
_exptl_crystal_size_min 0.08
_refine_diff_density_max 1.352
_refine_diff_density_min -0.849
_refine_diff_density_rms 0.144
_refine_ls_extinction_method none
_refine_ls_goodness_of_fit_ref 1.061
_refine_ls_hydrogen_treatment constr
_refine_ls_matrix_type full
_refine_ls_number_parameters 192
_refine_ls_number_reflns 3991
_refine_ls_number_restraints 0
_refine_ls_restrained_S_all 1.061
_refine_ls_R_factor_all 0.0637
_refine_ls_R_factor_gt 0.0528
_refine_ls_shift/su_max 0.001
_refine_ls_shift/su_mean 0.000
_refine_ls_structure_factor_coef Fsqd
_refine_ls_weighting_details 'calc w=1/[\s^2^(Fo^2^)+(0.1081P)^2^+7.4622P] where P=(Fo^2^+2Fc^2^)/3'
_refine_ls_weighting_scheme calc
_refine_ls_wR_factor_gt 0.1552
_refine_ls_wR_factor_ref 0.1811
_reflns_number_gt 3469
_reflns_number_total 3991
_reflns_threshold_expression >2sigma(I)
_cod_data_source_file c1nj20870e.txt
_cod_data_source_block import
_cod_original_sg_symbol_H-M 'C 2/c'
_cod_original_formula_sum 'C24 H40 Ni1.5 O8.5 S8 '
_cod_database_code 7052846

loop_
_symmetry_equiv_pos_as_xyz
'x, y, z'
'-x, y, -z+1/2'
'x+1/2, y+1/2, z'
'-x+1/2, y+1/2, -z+1/2'
'-x, -y, -z'
'x, -y, z-1/2'
'-x+1/2, -y+1/2, -z'
'x+1/2, -y+1/2, z-1/2'

loop_
_atom_site_label
_atom_site_type_symbol
_atom_site_fract_x
_atom_site_fract_y
_atom_site_fract_z
_atom_site_U_iso_or_equiv
_atom_site_adp_type
_atom_site_occupancy
_atom_site_symmetry_multiplicity
_atom_site_calc_flag
_atom_site_refinement_flags
_atom_site_disorder_assembly
_atom_site_disorder_group
Ni2 Ni 1.0000 -0.42404(8) 0.7500 0.0589(3) Uani 0.50 2 d SP . .
O5 O 1.0000 -0.42404(8) 0.7500 0.0589(3) Uani 0.50 2 d SP . .
Ni1 Ni 1.0000 0.0000 0.5000 0.0451(2) Uani 1 2 d S . .
S1 S 1.08158(9) -0.13434(7) 0.50983(7) 0.0677(3) Uani 1 1 d . . .
S2 S 0.92169(7) -0.04419(6) 0.57890(5) 0.0474(2) Uani 1 1 d . . .
S4 S 0.91623(7) -0.21549(6) 0.66946(4) 0.0467(2) Uani 1 1 d . . .
C1 C 1.0393(3) -0.1982(3) 0.5740(2) 0.0527(8) Uani 1 1 d . . .
C2 C 0.9670(2) -0.1582(2) 0.60405(17) 0.0430(6) Uani 1 1 d . . .
C3 C 0.7973(3) -0.2645(3) 0.61459(19) 0.0493(7) Uani 1 1 d . B .
H3A H 0.7573 -0.2893 0.6462 0.059 Uiso 1 1 calc R . .
H3B H 0.7580 -0.2131 0.5867 0.059 Uiso 1 1 calc R . .
C4 C 0.8100(3) -0.3419(3) 0.56416(19) 0.0543(8) Uani 1 1 d . . .
H4A H 0.7431 -0.3594 0.5337 0.065 Uiso 1 1 calc R A 1
H4B H 0.8525 -0.3193 0.5335 0.065 Uiso 1 1 calc R A 1
O1 O 0.8567(2) -0.42282(17) 0.60359(12) 0.0517(6) Uani 1 1 d . B 1
C5 C 0.8664(4) -0.4999(3) 0.5575(2) 0.0653(11) Uani 1 1 d . B 1
H5A H 0.9098 -0.4809 0.5264 0.078 Uiso 1 1 calc R B 1
H5B H 0.7991 -0.5167 0.5274 0.078 Uiso 1 1 calc R B 1
C6 C 0.9120(4) -0.5829(3) 0.6009(3) 0.0745(12) Uani 1 1 d . B 1
H6A H 0.8719 -0.5992 0.6348 0.089 Uiso 1 1 calc R B 1
H6B H 0.9128 -0.6376 0.5701 0.089 Uiso 1 1 calc R B 1
O2 O 1.0149(3) -0.5578(3) 0.6387(2) 0.1025(14) Uani 1 1 d . B 1
C7 C 1.0797(5) -0.6300(4) 0.6665(4) 0.0941(17) Uani 1 1 d . B 1
H7A H 1.0797 -0.6773 0.6295 0.113 Uiso 1 1 calc R B 1
H7B H 1.0570 -0.6608 0.7051 0.113 Uiso 1 1 calc R B 1
C8 C 1.1851(4) -0.5914(4) 0.6945(3) 0.0770(12) Uani 1 1 d . B 1
H8A H 1.2328 -0.6434 0.7115 0.092 Uiso 1 1 calc R B 1
H8B H 1.2067 -0.5589 0.6561 0.092 Uiso 1 1 calc R B 1
O3 O 1.1874(2) -0.5277(3) 0.75085(18) 0.0739(8) Uani 1 1 d . B 1
C9 C 1.2880(4) -0.4951(3) 0.7865(3) 0.0690(11) Uani 1 1 d . B 1
H9A H 1.3338 -0.5497 0.7974 0.083 Uiso 1 1 calc R B 1
H9B H 1.2854 -0.4658 0.8318 0.083 Uiso 1 1 calc R B 1
C10 C 1.3318(4) -0.4248(4) 0.7437(3) 0.0786(13) Uani 1 1 d . B 1
H10A H 1.4004 -0.4060 0.7704 0.094 Uiso 1 1 calc R B 1
H10B H 1.3370 -0.4537 0.6988 0.094 Uiso 1 1 calc R B 1
O4 O 1.2669(4) -0.3439(3) 0.72933(18) 0.0933(12) Uani 1 1 d . B 1
C11 C 1.2764(6) -0.2851(4) 0.6707(3) 0.0957(17) Uani 1 1 d . B 1
H11A H 1.3482 -0.2832 0.6693 0.115 Uiso 1 1 calc R B 1
H11B H 1.2560 -0.2205 0.6790 0.115 Uiso 1 1 calc R B 1
C12 C 1.2148(3) -0.3174(4) 0.6012(2) 0.0708(11) Uani 1 1 d . B 1
H12A H 1.2363 -0.3815 0.5927 0.085 Uiso 1 1 calc R B 1
H12B H 1.2291 -0.2765 0.5641 0.085 Uiso 1 1 calc R B 1
S3 S 1.07911(10) -0.31807(8) 0.59232(8) 0.0774(4) Uani 1 1 d . B 1

loop_
_atom_site_aniso_label
_atom_site_aniso_U_11
_atom_site_aniso_U_22
_atom_site_aniso_U_33
_atom_site_aniso_U_23
_atom_site_aniso_U_13
_atom_site_aniso_U_12
Ni2 0.0729(8) 0.0408(5) 0.0526(6) 0.000 -0.0034(5) 0.000
O5 0.0729(8) 0.0408(5) 0.0526(6) 0.000 -0.0034(5) 0.000
Ni1 0.0464(3) 0.0392(3) 0.0527(4) -0.0002(2) 0.0180(3) -0.0065(2)
S1 0.0750(7) 0.0495(5) 0.0959(8) 0.0111(5) 0.0536(6) 0.0063(4)
S2 0.0509(5) 0.0434(4) 0.0516(5) 0.0018(3) 0.0196(4) 0.0002(3)
S4 0.0522(5) 0.0522(5) 0.0344(4) 0.0049(3) 0.0083(3) 0.0017(3)
C1 0.0523(18) 0.0445(17) 0.065(2) 0.0042(15) 0.0216(16) -0.0005(14)
C2 0.0408(15) 0.0440(15) 0.0427(15) 0.0006(12) 0.0079(12) -0.0051(12)
C3 0.0419(16) 0.0550(18) 0.0508(17) 0.0137(14) 0.0111(13) -0.0007(14)
C4 0.0521(18) 0.062(2) 0.0431(16) 0.0055(15) 0.0021(14) -0.0086(16)
O1 0.0605(14) 0.0499(13) 0.0436(12) -0.0034(10) 0.0114(10) -0.0045(11)
C5 0.062(2) 0.074(3) 0.056(2) -0.0194(18) 0.0095(18) -0.0085(19)
C6 0.086(3) 0.052(2) 0.081(3) -0.023(2) 0.014(2) -0.008(2)
O2 0.100(3) 0.069(2) 0.112(3) -0.034(2) -0.022(2) 0.0193(19)
C7 0.099(4) 0.071(3) 0.114(4) -0.017(3) 0.032(3) 0.012(3)
C8 0.075(3) 0.078(3) 0.082(3) -0.012(2) 0.027(2) 0.015(2)
O3 0.0619(17) 0.087(2) 0.0764(19) -0.0134(17) 0.0234(15) 0.0111(15)
C9 0.065(3) 0.077(3) 0.066(3) 0.003(2) 0.017(2) 0.016(2)
C10 0.081(3) 0.086(3) 0.072(3) -0.010(2) 0.027(2) 0.002(3)
O4 0.144(4) 0.078(2) 0.0568(18) 0.0034(16) 0.022(2) 0.026(2)
C11 0.114(4) 0.068(3) 0.097(4) -0.004(3) 0.013(3) -0.020(3)
C12 0.068(3) 0.084(3) 0.068(2) 0.014(2) 0.031(2) 0.013(2)
S3 0.0694(7) 0.0540(6) 0.1186(10) 0.0198(6) 0.0416(7) 0.0153(5)

loop_
_atom_type_symbol
_atom_type_description
_atom_type_scat_dispersion_real
_atom_type_scat_dispersion_imag
_atom_type_scat_source
C C 0.0033 0.0016 'International Tables Vol C Tables 4.2.6.8 and 6.1.1.4'
H H 0.0000 0.0000 'International Tables Vol C Tables 4.2.6.8 and 6.1.1.4'
N N 0.0061 0.0033 'International Tables Vol C Tables 4.2.6.8 and 6.1.1.4'
O O 0.0106 0.0060 'International Tables Vol C Tables 4.2.6.8 and 6.1.1.4'
S S 0.1246 0.1234 'International Tables Vol C Tables 4.2.6.8 and 6.1.1.4'
Ni Ni 0.3393 1.1124 'International Tables Vol C Tables 4.2.6.8 and 6.1.1.4'

loop_
_geom_angle_atom_site_label_1
_geom_angle_atom_site_label_2
_geom_angle_atom_site_label_3
_geom_angle
_geom_angle_site_symmetry_1
_geom_angle_site_symmetry_3
S2 Ni1 S2 180.0 5_756 .
S2 Ni1 S1 90.82(3) 5_756 5_756
S2 Ni1 S1 89.18(3) . 5_756
S2 Ni1 S1 89.18(3) 5_756 .
S2 Ni1 S1 90.82(3) . .
S1 Ni1 S1 180.0 5_756 .
C1 S1 Ni1 105.27(13) . .
C2 S2 Ni1 105.27(11) . .
C2 S4 C3 101.53(15) . .
C2 C1 S1 118.8(3) . .
C2 C1 S3 121.1(3) . .
S1 C1 S3 119.7(2) . .
C1 C2 S2 119.8(3) . .
C1 C2 S4 123.7(3) . .
S2 C2 S4 116.48(19) . .
C4 C3 S4 115.2(3) . .
C4 C3 H3A 108.5 . .
S4 C3 H3A 108.5 . .
C4 C3 H3B 108.5 . .
S4 C3 H3B 108.5 . .
H3A C3 H3B 107.5 . .
O1 C4 C3 110.0(3) . .
O1 C4 H4A 109.7 . .
C3 C4 H4A 109.7 . .
O1 C4 H4B 109.7 . .
C3 C4 H4B 109.7 . .
H4A C4 H4B 108.2 . .
C4 O1 C5 111.8(3) . .
O1 C5 C6 109.7(4) . .
O1 C5 H5A 109.7 . .
C6 C5 H5A 109.7 . .
O1 C5 H5B 109.7 . .
C6 C5 H5B 109.7 . .
H5A C5 H5B 108.2 . .
O2 C6 C5 107.6(4) . .
O2 C6 H6A 110.2 . .
C5 C6 H6A 110.2 . .
O2 C6 H6B 110.2 . .
C5 C6 H6B 110.2 . .
H6A C6 H6B 108.5 . .
C7 O2 C6 117.3(4) . .
O2 C7 C8 109.2(5) . .
O2 C7 H7A 109.8 . .
C8 C7 H7A 109.8 . .
O2 C7 H7B 109.8 . .
C8 C7 H7B 109.8 . .
H7A C7 H7B 108.3 . .
O3 C8 C7 110.3(4) . .
O3 C8 H8A 109.6 . .
C7 C8 H8A 109.6 . .
O3 C8 H8B 109.6 . .
C7 C8 H8B 109.6 . .
H8A C8 H8B 108.1 . .
C8 O3 C9 114.1(4) . .
O3 C9 C10 113.8(4) . .
O3 C9 H9A 108.8 . .
C10 C9 H9A 108.8 . .
O3 C9 H9B 108.8 . .
C10 C9 H9B 108.8 . .
H9A C9 H9B 107.7 . .
O4 C10 C9 109.1(4) . .
O4 C10 H10A 109.9 . .
C9 C10 H10A 109.9 . .
O4 C10 H10B 109.9 . .
C9 C10 H10B 109.9 . .
H10A C10 H10B 108.3 . .
C10 O4 C11 116.4(5) . .
O4 C11 C12 113.7(5) . .
O4 C11 H11A 108.8 . .
C12 C11 H11A 108.8 . .
O4 C11 H11B 108.8 . .
C12 C11 H11B 108.8 . .
H11A C11 H11B 107.7 . .
C11 C12 S3 114.8(4) . .
C11 C12 H12A 108.6 . .
S3 C12 H12A 108.6 . .
C11 C12 H12B 108.6 . .
S3 C12 H12B 108.6 . .
H12A C12 H12B 107.5 . .
C1 S3 C12 105.2(2) . .

loop_
_geom_bond_atom_site_label_1
_geom_bond_atom_site_label_2
_geom_bond_distance
_geom_bond_site_symmetry_2
Ni1 S2 2.1397(8) 5_756
Ni1 S2 2.1397(8) .
Ni1 S1 2.1603(10) 5_756
Ni1 S1 2.1603(10) .
S1 C1 1.729(4) .
S2 C2 1.733(3) .
S4 C2 1.764(3) .
S4 C3 1.809(3) .
C1 C2 1.367(5) .
C1 S3 1.769(4) .
C3 C4 1.491(6) .
C3 H3A 0.9700 .
C3 H3B 0.9700 .
C4 O1 1.418(4) .
C4 H4A 0.9700 .
C4 H4B 0.9700 .
O1 C5 1.423(5) .
C5 C6 1.470(7) .
C5 H5A 0.9700 .
C5 H5B 0.9700 .
C6 O2 1.431(6) .
C6 H6A 0.9700 .
C6 H6B 0.9700 .
O2 C7 1.353(7) .
C7 C8 1.482(8) .
C7 H7A 0.9700 .
C7 H7B 0.9700 .
C8 O3 1.397(6) .
C8 H8A 0.9700 .
C8 H8B 0.9700 .
O3 C9 1.425(6) .
C9 C10 1.494(7) .
C9 H9A 0.9700 .
C9 H9B 0.9700 .
C10 O4 1.413(6) .
C10 H10A 0.9700 .
C10 H10B 0.9700 .
O4 C11 1.426(7) .
C11 C12 1.453(7) .
C11 H11A 0.9700 .
C11 H11B 0.9700 .
C12 S3 1.784(5) .
C12 H12A 0.9700 .
C12 H12B 0.9700 .

loop_
_geom_torsion_atom_site_label_1
_geom_torsion_atom_site_label_2
_geom_torsion_atom_site_label_3
_geom_torsion_atom_site_label_4
_geom_torsion
_geom_torsion_site_symmetry_1
S2 Ni1 S1 C1 179.56(15) 5_756
S2 Ni1 S1 C1 -0.44(15) .
S1 Ni1 S1 C1 -53(12) 5_756
S2 Ni1 S2 C2 2(100) 5_756
S1 Ni1 S2 C2 179.86(11) 5_756
S1 Ni1 S2 C2 -0.14(11) .
Ni1 S1 C1 C2 1.2(3) .
Ni1 S1 C1 S3 174.21(19) .
S1 C1 C2 S2 -1.4(4) .
S3 C1 C2 S2 -174.4(2) .
S1 C1 C2 S4 179.44(19) .
S3 C1 C2 S4 6.5(5) .
Ni1 S2 C2 C1 0.9(3) .
Ni1 S2 C2 S4 -179.89(13) .
C3 S4 C2 C1 -97.2(3) .
C3 S4 C2 S2 83.6(2) .
C2 S4 C3 C4 67.2(3) .
S4 C3 C4 O1 65.0(3) .
C3 C4 O1 C5 177.6(3) .
C4 O1 C5 C6 -178.1(4) .
O1 C5 C6 O2 -65.2(5) .
C5 C6 O2 C7 -162.9(5) .
C6 O2 C7 C8 172.4(5) .
O2 C7 C8 O3 63.1(7) .
C7 C8 O3 C9 173.3(4) .
C8 O3 C9 C10 73.7(5) .
O3 C9 C10 O4 60.1(5) .
C9 C10 O4 C11 -159.8(4) .
C10 O4 C11 C12 85.1(7) .
O4 C11 C12 S3 62.2(6) .
C2 C1 S3 C12 -140.4(3) .
S1 C1 S3 C12 46.7(3) .
C11 C12 S3 C1 80.1(4) .
